data_4110243
loop_
_publ_author_name
'Barry M. Trost'
'Yong Zhang'

_publ_section_title
;
 Mo-Catalyzed Regio-, Diastereo-, and Enantioselective Allylic Alkylation
 of 3-Aryloxindoles
;
_journal_name_full 'Journal of the American Chemical Society'
_journal_page_first 14548
_journal_page_last 14549
_journal_paper_doi 10.1021/ja0755717
_journal_volume 129
_journal_year 2007
_chemical_absolute_configuration ad
_chemical_formula_moiety 'C23 H21 N O S'
_chemical_formula_sum 'C23 H21 N O S'
_chemical_formula_weight 359.47
_chemical_name_common 06275
_chemical_name_systematic
; 
 ? 
;
_space_group_IT_number 19
_symmetry_cell_setting orthorhombic
_symmetry_space_group_name_Hall 'P 2ac 2ab'
_symmetry_space_group_name_H-M 'P 21 21 21'
_atom_sites_solution_hydrogens geom
_atom_sites_solution_primary direct
_atom_sites_solution_secondary difmap
_audit_creation_method SHELXL-97
_cell_angle_alpha 90.00
_cell_angle_beta 90.00
_cell_angle_gamma 90.00
_cell_formula_units_Z 4
_cell_length_a 8.4847(4)
_cell_length_b 13.9643(7)
_cell_length_c 16.1353(8)
_cell_measurement_reflns_used 3893
_cell_measurement_temperature 173(2)
_cell_measurement_theta_max 30.37
_cell_measurement_theta_min 2.92
_cell_volume 1911.76(16)
_computing_cell_refinement 'SAINT, Bruker'
_computing_data_collection 'SMART, Bruker'
_computing_data_reduction 'SAINT, Bruker'
_computing_molecular_graphics 'SHELXTL, Bruker'
_computing_publication_material 'Bruker SHELXTL'
_computing_structure_refinement 'SHELXL-97 (Sheldrick, 1997)'
_computing_structure_solution 'SHELXS-97 (Sheldrick, 1990)'
_diffrn_ambient_temperature 173(2)
_diffrn_measured_fraction_theta_full 0.998
_diffrn_measured_fraction_theta_max 0.998
_diffrn_measurement_device_type 'Bruker SMART Platform CCD'
_diffrn_measurement_method 'area detector, omega scans per phi'
_diffrn_radiation_monochromator graphite
_diffrn_radiation_source 'normal-focus sealed tube'
_diffrn_radiation_type MoK\a
_diffrn_radiation_wavelength 0.71073
_diffrn_reflns_av_R_equivalents 0.0252
_diffrn_reflns_av_sigmaI/netI 0.0275
_diffrn_reflns_limit_h_max 12
_diffrn_reflns_limit_h_min -11
_diffrn_reflns_limit_k_max 19
_diffrn_reflns_limit_k_min -19
_diffrn_reflns_limit_l_max 23
_diffrn_reflns_limit_l_min -13
_diffrn_reflns_number 15748
_diffrn_reflns_theta_full 30.53
_diffrn_reflns_theta_max 30.53
_diffrn_reflns_theta_min 1.93
_exptl_absorpt_coefficient_mu 0.180
_exptl_absorpt_correction_T_max 0.9479
_exptl_absorpt_correction_T_min 0.9153
_exptl_absorpt_correction_type multi-scan
_exptl_absorpt_process_details 'SADABS, R. Blessing, 1995'
_exptl_crystal_colour colorless
_exptl_crystal_density_diffrn 1.249
_exptl_crystal_density_meas 0
_exptl_crystal_description block
_exptl_crystal_F_000 760
_exptl_crystal_size_max 0.50
_exptl_crystal_size_mid 0.40
_exptl_crystal_size_min 0.30
_refine_diff_density_max 0.290
_refine_diff_density_min -0.191
_refine_diff_density_rms 0.044
_refine_ls_abs_structure_details 'Flack H D (1983), 2509 Fridel Pairs, Acta Cryst. A39, 876-881'
_refine_ls_abs_structure_Flack 0.04(5)
_refine_ls_extinction_method none
_refine_ls_goodness_of_fit_ref 1.019
_refine_ls_hydrogen_treatment constr
_refine_ls_matrix_type full
_refine_ls_number_parameters 237
_refine_ls_number_reflns 5789
_refine_ls_number_restraints 0
_refine_ls_restrained_S_all 1.019
_refine_ls_R_factor_all 0.0423
_refine_ls_R_factor_gt 0.0367
_refine_ls_shift/su_max 0.001
_refine_ls_shift/su_mean 0.000
_refine_ls_structure_factor_coef Fsqd
_refine_ls_weighting_details 'calc w=1/[\s^2^(Fo^2^)+(0.0647P)^2^+0.1540P] where P=(Fo^2^+2Fc^2^)/3'
_refine_ls_weighting_scheme calc
_refine_ls_wR_factor_gt 0.0953
_refine_ls_wR_factor_ref 0.1003
_reflns_number_gt 5306
_reflns_number_total 5789
_reflns_threshold_expression >2sigma(I)
_cod_data_source_file ja0755717si20070725_025842.cif
_cod_data_source_block 06275
_cod_database_code 4110243

loop_
_symmetry_equiv_pos_as_xyz
'x, y, z'
'-x+1/2, -y, z+1/2'
'-x, y+1/2, -z+1/2'
'x+1/2, -y+1/2, -z'

loop_
_atom_site_label
_atom_site_type_symbol
_atom_site_fract_x
_atom_site_fract_y
_atom_site_fract_z
_atom_site_U_iso_or_equiv
_atom_site_adp_type
_atom_site_occupancy
_atom_site_symmetry_multiplicity
_atom_site_calc_flag
_atom_site_refinement_flags
S1 S 0.40565(4) 0.42885(2) 0.41412(2) 0.03566(9) Uani 1 1 d .
O1 O 0.35808(12) 0.56377(7) 0.67258(6) 0.0337(2) Uani 1 1 d .
N1 N 0.62559(14) 0.58646(7) 0.67531(7) 0.0305(2) Uani 1 1 d .
C1 C 0.6337(3) 0.63797(12) 0.75304(10) 0.0495(4) Uani 1 1 d .
H1A H 0.5268 0.6496 0.7737 0.074 Uiso 1 1 calc R
H1B H 0.6874 0.6993 0.7444 0.074 Uiso 1 1 calc R
H1C H 0.6925 0.5999 0.7936 0.074 Uiso 1 1 calc R
C2 C 0.48822(15) 0.55187(8) 0.64282(7) 0.0245(2) Uani 1 1 d .
C3 C 0.53069(13) 0.48956(8) 0.56668(7) 0.0214(2) Uani 1 1 d .
C4 C 0.70583(14) 0.50861(9) 0.55850(8) 0.0266(2) Uani 1 1 d .
C5 C 0.81236(17) 0.47937(12) 0.49924(10) 0.0384(3) Uani 1 1 d .
H5 H 0.7788 0.4446 0.4518 0.046 Uiso 1 1 calc R
C6 C 0.97213(17) 0.50238(14) 0.51095(13) 0.0538(5) Uani 1 1 d .
H6 H 1.0478 0.4830 0.4709 0.065 Uiso 1 1 calc R
C7 C 1.01963(17) 0.55247(14) 0.57961(14) 0.0572(5) Uani 1 1 d .
H7 H 1.1286 0.5657 0.5868 0.069 Uiso 1 1 calc R
C8 C 0.91358(18) 0.58440(12) 0.63885(12) 0.0467(4) Uani 1 1 d .
H8 H 0.9473 0.6198 0.6859 0.056 Uiso 1 1 calc R
C9 C 0.75543(15) 0.56222(10) 0.62630(8) 0.0307(3) Uani 1 1 d .
C10 C 0.2646(3) 0.27978(13) 0.57862(12) 0.0587(5) Uani 1 1 d .
H10A H 0.3250 0.2341 0.5486 0.070 Uiso 1 1 calc R
H10B H 0.1557 0.2687 0.5885 0.070 Uiso 1 1 calc R
C11 C 0.33176(18) 0.35836(11) 0.60649(10) 0.0384(3) Uani 1 1 d .
H11 H 0.2687 0.4028 0.6363 0.046 Uiso 1 1 calc R
C12 C 0.50450(14) 0.38161(8) 0.59351(8) 0.0257(2) Uani 1 1 d .
H12 H 0.5423 0.3407 0.5467 0.031 Uiso 1 1 calc R
C13 C 0.60321(15) 0.35559(8) 0.66896(7) 0.0254(2) Uani 1 1 d .
C14 C 0.74674(19) 0.30986(13) 0.65859(9) 0.0430(4) Uani 1 1 d .
H14 H 0.7809 0.2932 0.6044 0.052 Uiso 1 1 calc R
C15 C 0.8415(2) 0.28795(16) 0.72618(11) 0.0578(5) Uani 1 1 d .
H15 H 0.9401 0.2571 0.7179 0.069 Uiso 1 1 calc R
C16 C 0.7931(2) 0.31084(13) 0.80514(11) 0.0479(4) Uani 1 1 d .
H16 H 0.8579 0.2960 0.8514 0.058 Uiso 1 1 calc R
C17 C 0.6493(2) 0.35564(11) 0.81657(9) 0.0397(3) Uani 1 1 d .
H17 H 0.6154 0.3718 0.8709 0.048 Uiso 1 1 calc R
C18 C 0.55472(18) 0.37696(9) 0.74904(8) 0.0321(3) Uani 1 1 d .
H18 H 0.4553 0.4066 0.7577 0.038 Uiso 1 1 calc R
C19 C 0.44074(13) 0.51514(8) 0.48887(7) 0.0241(2) Uani 1 1 d .
C20 C 0.39339(15) 0.60388(9) 0.46155(8) 0.0279(2) Uani 1 1 d .
C21 C 0.32548(18) 0.59906(11) 0.38041(9) 0.0362(3) Uani 1 1 d .
H21 H 0.2837 0.6533 0.3525 0.043 Uiso 1 1 calc R
C22 C 0.32618(18) 0.51000(12) 0.34708(8) 0.0387(3) Uani 1 1 d .
H22 H 0.2875 0.4948 0.2934 0.046 Uiso 1 1 calc R
C23 C 0.4113(2) 0.69617(10) 0.50755(10) 0.0411(3) Uani 1 1 d .
H23A H 0.5218 0.7047 0.5236 0.062 Uiso 1 1 calc R
H23B H 0.3451 0.6949 0.5573 0.062 Uiso 1 1 calc R
H23C H 0.3786 0.7494 0.4719 0.062 Uiso 1 1 calc R

loop_
_atom_site_aniso_label
_atom_site_aniso_U_11
_atom_site_aniso_U_22
_atom_site_aniso_U_33
_atom_site_aniso_U_23
_atom_site_aniso_U_13
_atom_site_aniso_U_12
S1 0.04488(18) 0.03873(16) 0.02338(14) -0.00538(12) -0.01079(14) 0.00355(14)
O1 0.0349(5) 0.0403(5) 0.0260(4) 0.0020(4) 0.0076(4) 0.0079(4)
N1 0.0382(6) 0.0295(5) 0.0239(5) -0.0015(4) -0.0087(4) -0.0026(4)
C1 0.0732(12) 0.0435(8) 0.0318(7) -0.0114(6) -0.0168(8) -0.0008(8)
C2 0.0302(5) 0.0253(5) 0.0179(5) 0.0019(4) -0.0019(4) 0.0011(4)
C3 0.0213(5) 0.0258(5) 0.0172(5) 0.0006(4) -0.0016(4) -0.0001(4)
C4 0.0213(5) 0.0324(5) 0.0260(5) 0.0083(4) -0.0014(4) 0.0015(4)
C5 0.0309(6) 0.0493(8) 0.0352(7) 0.0134(6) 0.0078(5) 0.0108(6)
C6 0.0273(7) 0.0705(11) 0.0637(12) 0.0310(10) 0.0118(7) 0.0107(7)
C7 0.0210(6) 0.0675(10) 0.0832(14) 0.0376(11) -0.0079(7) -0.0058(6)
C8 0.0344(7) 0.0470(8) 0.0589(10) 0.0197(7) -0.0214(7) -0.0137(6)
C9 0.0272(5) 0.0318(6) 0.0331(6) 0.0094(5) -0.0092(5) -0.0051(5)
C10 0.0716(12) 0.0616(10) 0.0429(9) 0.0082(8) -0.0145(9) -0.0367(10)
C11 0.0349(7) 0.0388(6) 0.0416(8) 0.0112(6) -0.0111(6) -0.0112(5)
C12 0.0299(5) 0.0260(5) 0.0211(5) 0.0007(4) -0.0040(4) -0.0010(4)
C13 0.0297(5) 0.0251(4) 0.0213(5) 0.0017(4) -0.0027(5) 0.0007(4)
C14 0.0460(8) 0.0553(8) 0.0276(7) 0.0094(6) 0.0054(6) 0.0222(7)
C15 0.0406(8) 0.0868(14) 0.0460(10) 0.0243(9) 0.0014(7) 0.0250(9)
C16 0.0453(8) 0.0635(10) 0.0350(8) 0.0154(7) -0.0163(7) -0.0027(7)
C17 0.0595(9) 0.0389(7) 0.0207(6) 0.0011(5) -0.0026(6) -0.0003(6)
C18 0.0390(7) 0.0331(6) 0.0241(6) 0.0035(5) 0.0042(5) 0.0043(5)
C19 0.0231(5) 0.0317(5) 0.0174(5) -0.0015(4) -0.0024(4) -0.0012(4)
C20 0.0268(5) 0.0346(5) 0.0224(5) 0.0042(4) -0.0028(5) -0.0005(5)
C21 0.0355(7) 0.0459(7) 0.0271(6) 0.0101(5) -0.0071(5) 0.0017(6)
C22 0.0389(7) 0.0553(8) 0.0218(6) 0.0029(6) -0.0113(5) 0.0020(6)
C23 0.0580(9) 0.0303(6) 0.0348(7) 0.0051(5) -0.0060(7) 0.0002(6)

loop_
_atom_type_symbol
_atom_type_description
_atom_type_scat_dispersion_real
_atom_type_scat_dispersion_imag
_atom_type_scat_source
C C 0.0033 0.0016 'International Tables Vol C Tables 4.2.6.8 and 6.1.1.4'
H H 0.0000 0.0000 'International Tables Vol C Tables 4.2.6.8 and 6.1.1.4'
N N 0.0061 0.0033 'International Tables Vol C Tables 4.2.6.8 and 6.1.1.4'
O O 0.0106 0.0060 'International Tables Vol C Tables 4.2.6.8 and 6.1.1.4'
S S 0.1246 0.1234 'International Tables Vol C Tables 4.2.6.8 and 6.1.1.4'

loop_
_geom_angle_atom_site_label_1
_geom_angle_atom_site_label_2
_geom_angle_atom_site_label_3
_geom_angle
C22 S1 C19 92.71(7)
C2 N1 C9 111.70(10)
C2 N1 C1 123.28(13)
C9 N1 C1 124.96(13)
N1 C1 H1A 109.5
N1 C1 H1B 109.5
H1A C1 H1B 109.5
N1 C1 H1C 109.5
H1A C1 H1C 109.5
H1B C1 H1C 109.5
O1 C2 N1 125.11(12)
O1 C2 C3 127.00(11)
N1 C2 C3 107.74(10)
C19 C3 C4 112.40(10)
C19 C3 C2 114.12(9)
C4 C3 C2 101.46(10)
C19 C3 C12 112.40(9)
C4 C3 C12 109.17(9)
C2 C3 C12 106.58(9)
C5 C4 C9 120.46(12)
C5 C4 C3 130.68(13)
C9 C4 C3 108.82(11)
C4 C5 C6 118.14(16)
C4 C5 H5 120.9
C6 C5 H5 120.9
C7 C6 C5 120.58(16)
C7 C6 H6 119.7
C5 C6 H6 119.7
C6 C7 C8 122.04(14)
C6 C7 H7 119.0
C8 C7 H7 119.0
C7 C8 C9 116.99(16)
C7 C8 H8 121.5
C9 C8 H8 121.5
C4 C9 C8 121.73(14)
C4 C9 N1 109.69(11)
C8 C9 N1 128.58(14)
C11 C10 H10A 120.0
C11 C10 H10B 120.0
H10A C10 H10B 120.0
C10 C11 C12 123.39(18)
C10 C11 H11 118.3
C12 C11 H11 118.3
C11 C12 C13 111.75(11)
C11 C12 C3 112.17(10)
C13 C12 C3 111.64(9)
C11 C12 H12 107.0
C13 C12 H12 107.0
C3 C12 H12 107.0
C14 C13 C18 118.16(12)
C14 C13 C12 119.83(11)
C18 C13 C12 122.01(12)
C13 C14 C15 121.05(14)
C13 C14 H14 119.5
C15 C14 H14 119.5
C16 C15 C14 120.18(16)
C16 C15 H15 119.9
C14 C15 H15 119.9
C15 C16 C17 119.45(15)
C15 C16 H16 120.3
C17 C16 H16 120.3
C16 C17 C18 120.22(14)
C16 C17 H17 119.9
C18 C17 H17 119.9
C17 C18 C13 120.93(13)
C17 C18 H18 119.5
C13 C18 H18 119.5
C20 C19 C3 128.79(11)
C20 C19 S1 110.72(9)
C3 C19 S1 120.06(9)
C19 C20 C21 111.61(12)
C19 C20 C23 126.02(11)
C21 C20 C23 122.36(12)
C22 C21 C20 113.84(12)
C22 C21 H21 123.1
C20 C21 H21 123.1
C21 C22 S1 111.09(10)
C21 C22 H22 124.5
S1 C22 H22 124.5
C20 C23 H23A 109.5
C20 C23 H23B 109.5
H23A C23 H23B 109.5
C20 C23 H23C 109.5
H23A C23 H23C 109.5
H23B C23 H23C 109.5

loop_
_geom_bond_atom_site_label_1
_geom_bond_atom_site_label_2
_geom_bond_distance
S1 C22 1.7056(15)
S1 C19 1.7307(12)
O1 C2 1.2155(16)
N1 C2 1.3661(16)
N1 C9 1.3977(18)
N1 C1 1.4476(18)
C1 H1A 0.9800
C1 H1B 0.9800
C1 H1C 0.9800
C2 C3 1.5481(16)
C3 C19 1.5121(15)
C3 C4 1.5155(16)
C3 C12 1.5839(15)
C4 C5 1.3776(18)
C4 C9 1.3908(19)
C5 C6 1.406(2)
C5 H5 0.9500
C6 C7 1.371(3)
C6 H6 0.9500
C7 C8 1.386(3)
C7 H7 0.9500
C8 C9 1.3920(18)
C8 H8 0.9500
C10 C11 1.316(2)
C10 H10A 0.9500
C10 H10B 0.9500
C11 C12 1.5158(19)
C11 H11 0.9500
C12 C13 1.5216(16)
C12 H12 1.0000
C13 C14 1.3853(19)
C13 C18 1.3886(17)
C14 C15 1.389(2)
C14 H14 0.9500
C15 C16 1.376(3)
C15 H15 0.9500
C16 C17 1.383(3)
C16 H16 0.9500
C17 C18 1.386(2)
C17 H17 0.9500
C18 H18 0.9500
C19 C20 1.3752(17)
C20 C21 1.4319(18)
C20 C23 1.4949(19)
C21 C22 1.355(2)
C21 H21 0.9500
C22 H22 0.9500
C23 H23A 0.9800
C23 H23B 0.9800
C23 H23C 0.9800

loop_
_geom_torsion_atom_site_label_1
_geom_torsion_atom_site_label_2
_geom_torsion_atom_site_label_3
_geom_torsion_atom_site_label_4
_geom_torsion
C9 N1 C2 O1 -179.03(12)
C1 N1 C2 O1 3.6(2)
C9 N1 C2 C3 5.26(13)
C1 N1 C2 C3 -172.12(12)
O1 C2 C3 C19 55.90(16)
N1 C2 C3 C19 -128.49(10)
O1 C2 C3 C4 177.01(12)
N1 C2 C3 C4 -7.38(12)
O1 C2 C3 C12 -68.78(15)
N1 C2 C3 C12 106.83(10)
C19 C3 C4 C5 -52.84(18)
C2 C3 C4 C5 -175.16(13)
C12 C3 C4 C5 72.58(16)
C19 C3 C4 C9 129.42(11)
C2 C3 C4 C9 7.10(12)
C12 C3 C4 C9 -105.15(11)
C9 C4 C5 C6 2.2(2)
C3 C4 C5 C6 -175.33(13)
C4 C5 C6 C7 0.0(2)
C5 C6 C7 C8 -1.6(3)
C6 C7 C8 C9 0.9(2)
C5 C4 C9 C8 -3.0(2)
C3 C4 C9 C8 175.02(13)
C5 C4 C9 N1 177.46(12)
C3 C4 C9 N1 -4.54(13)
C7 C8 C9 C4 1.4(2)
C7 C8 C9 N1 -179.11(14)
C2 N1 C9 C4 -0.55(14)
C1 N1 C9 C4 176.78(12)
C2 N1 C9 C8 179.94(14)
C1 N1 C9 C8 -2.7(2)
C10 C11 C12 C13 -98.05(17)
C10 C11 C12 C3 135.70(15)
C19 C3 C12 C11 -56.99(14)
C4 C3 C12 C11 177.58(11)
C2 C3 C12 C11 68.74(13)
C19 C3 C12 C13 176.71(10)
C4 C3 C12 C13 51.28(13)
C2 C3 C12 C13 -57.57(12)
C11 C12 C13 C14 136.42(14)
C3 C12 C13 C14 -97.05(14)
C11 C12 C13 C18 -44.12(16)
C3 C12 C13 C18 82.41(14)
C18 C13 C14 C15 -1.5(3)
C12 C13 C14 C15 177.96(16)
C13 C14 C15 C16 0.6(3)
C14 C15 C16 C17 0.1(3)
C15 C16 C17 C18 0.2(3)
C16 C17 C18 C13 -1.2(2)
C14 C13 C18 C17 1.8(2)
C12 C13 C18 C17 -177.63(12)
C4 C3 C19 C20 -78.92(16)
C2 C3 C19 C20 35.91(17)
C12 C3 C19 C20 157.43(13)
C4 C3 C19 S1 92.82(11)
C2 C3 C19 S1 -152.35(9)
C12 C3 C19 S1 -30.83(13)
C22 S1 C19 C20 -0.65(11)
C22 S1 C19 C3 -173.77(10)
C3 C19 C20 C21 173.80(12)
S1 C19 C20 C21 1.44(14)
C3 C19 C20 C23 -4.9(2)
S1 C19 C20 C23 -177.25(12)
C19 C20 C21 C22 -1.77(18)
C23 C20 C21 C22 176.97(15)
C20 C21 C22 S1 1.26(18)
C19 S1 C22 C21 -0.36(13)
